data_2213225
loop_
_publ_author_name
'Fraser, Heidi L. '
'Badenock, Jeanese C. '
'Gribble, Gordon W.'
'Jasinski, Jerry P.'

_publ_section_title
;
 1-(2-Bromo-1-methyl-1<i>H</i>-indol-3-ylcarbonyl)piperidine
;
_journal_coeditor_code CI2341
_journal_issue 5
_journal_name_full 'Acta Crystallographica Section E'
_journal_page_first o2476
_journal_page_last o2477
_journal_paper_doi 10.1107/S1600536807017928
_journal_volume 63
_journal_year 2007
_chemical_formula_iupac 'C15 H17 Br N2 O'
_chemical_formula_moiety 'C15 H17 Br N2 O'
_chemical_formula_sum 'C15 H17 Br N2 O'
_chemical_formula_weight 321.22
_chemical_name_systematic
;
1-(2-Bromo-1-methylindol-3-ylcarbonyl)piperidine
;
_space_group_IT_number 2
_symmetry_cell_setting triclinic
_symmetry_space_group_name_Hall '-P 1'
_symmetry_space_group_name_H-M 'P -1'
_atom_sites_solution_hydrogens geom
_atom_sites_solution_primary direct
_atom_sites_solution_secondary difmap
_cell_angle_alpha 69.99(3)
_cell_angle_beta 91.21(4)
_cell_angle_gamma 111.16(3)
_cell_formula_units_Z 2
_cell_length_a 7.819(3)
_cell_length_b 8.218(3)
_cell_length_c 11.114(5)
_cell_measurement_reflns_used 8
_cell_measurement_temperature 296
_cell_measurement_theta_max 11.97
_cell_measurement_theta_min 6.20
_cell_volume 621.5(5)
_computing_cell_refinement 'MSC/AFC Diffractometer Control Software'
_computing_data_collection
;
MSC/AFC Diffractometer Control Software
(Molecular Structure Corporation, 1994)'
;
_computing_data_reduction 'CrystalStructure (Rigaku/MSC, 2005)'
_computing_molecular_graphics 'ORTEP-3 (Farrugia, 1997)'
_computing_publication_material CrystalStructure
_computing_structure_refinement 'SHELXL97 (Sheldrick, 1997)'
_computing_structure_solution 'SIR92 (Altomare <i>et al.</i>,  1994)'
_diffrn_ambient_temperature 296
_diffrn_measured_fraction_theta_full 0.907
_diffrn_measured_fraction_theta_max 0.830
_diffrn_measurement_device_type 'Rigaku AFC-6S'
_diffrn_measurement_method \w/2\q
_diffrn_radiation_monochromator graphite
_diffrn_radiation_source 'normal-focus sealed tube'
_diffrn_radiation_type MoK\a
_diffrn_radiation_wavelength 0.71069
_diffrn_reflns_av_R_equivalents 0.0000
_diffrn_reflns_av_sigmaI/netI 0.2523
_diffrn_reflns_limit_h_max 9
_diffrn_reflns_limit_h_min -10
_diffrn_reflns_limit_k_max 8
_diffrn_reflns_limit_k_min 0
_diffrn_reflns_limit_l_max 14
_diffrn_reflns_limit_l_min -13
_diffrn_reflns_number 2370
_diffrn_reflns_theta_full 25.00
_diffrn_reflns_theta_max 27.50
_diffrn_reflns_theta_min 1.96
_diffrn_standards_decay_% -4.3
_diffrn_standards_interval_count 150
_diffrn_standards_number 3
_exptl_absorpt_coefficient_mu 3.300
_exptl_absorpt_correction_T_max 0.4376
_exptl_absorpt_correction_T_min 0.2892
_exptl_absorpt_correction_type psi-scan
_exptl_absorpt_process_details '(North <i>et al.</i>,  1968)'
_exptl_crystal_colour colorless
_exptl_crystal_density_diffrn 1.717
_exptl_crystal_density_method 'not measured'
_exptl_crystal_description Prism
_exptl_crystal_F_000 328
_exptl_crystal_size_max 0.50
_exptl_crystal_size_mid 0.30
_exptl_crystal_size_min 0.30
_refine_diff_density_max 0.474
_refine_diff_density_min -0.907
_refine_ls_extinction_method none
_refine_ls_goodness_of_fit_ref 0.945
_refine_ls_hydrogen_treatment refall
_refine_ls_matrix_type full
_refine_ls_number_parameters 173
_refine_ls_number_reflns 2370
_refine_ls_number_restraints 0
_refine_ls_restrained_S_all 0.945
_refine_ls_R_factor_all 0.2707
_refine_ls_R_factor_gt 0.0606
_refine_ls_shift/su_max 0.001
_refine_ls_shift/su_mean 0.000
_refine_ls_structure_factor_coef Fsqd
_refine_ls_weighting_details 'calc w=1/[\s^2^(Fo^2^)+(0.1228P)^2^] where P=(Fo^2^+2Fc^2^)/3'
_refine_ls_weighting_scheme calc
_refine_ls_wR_factor_gt 0.1566
_refine_ls_wR_factor_ref 0.2450
_reflns_number_gt 750
_reflns_number_total 2370
_reflns_threshold_expression I>2\s(I)
_cod_data_source_file ci2341.cif
_cod_data_source_block I
_cod_original_cell_volume 621.5(4)
_cod_database_code 2213225
_cod_database_fobs_code 2213225

loop_
_symmetry_equiv_pos_as_xyz
'x, y, z'
'-x, -y, -z'

loop_
_atom_site_type_symbol
_atom_site_label
_atom_site_fract_x
_atom_site_fract_y
_atom_site_fract_z
_atom_site_U_iso_or_equiv
_atom_site_adp_type
_atom_site_calc_flag
_atom_site_refinement_flags
_atom_site_occupancy
Br Br1 1.0355(2) 0.2788(2) 1.05707(13) 0.0744(7) Uani d . 1
O O1 1.1437(13) 0.4727(11) 0.7357(8) 0.070(2) Uani d . 1
N N1 0.7622(13) 0.0009(14) 1.0107(10) 0.054(2) Uani d . 1
N N2 0.9076(13) 0.5477(14) 0.6866(9) 0.058(3) Uani d . 1
C C2 0.8793(16) 0.1756(17) 0.9583(11) 0.051(3) Uani d . 1
C C3 0.8640(15) 0.2512(18) 0.8363(11) 0.051(3) Uani d . 1
C C4 0.7300(16) 0.1130(17) 0.8096(13) 0.052(3) Uani d . 1
C C5 0.6518(18) 0.1029(19) 0.7008(12) 0.060(3) Uani d . 1
H H1 0.6885 0.2061 0.6244 0.073 Uiso calc R 1
C C6 0.5241(19) -0.055(2) 0.7059(14) 0.066(3) Uani d . 1
H H2 0.4734 -0.0629 0.6306 0.079 Uiso calc R 1
C C7 0.4624(18) -0.205(2) 0.814(2) 0.079(4) Uani d . 1
H H3 0.3693 -0.3145 0.8133 0.095 Uiso calc R 1
C C8 0.5366(18) -0.198(2) 0.9239(13) 0.065(3) Uani d . 1
H H4 0.4974 -0.3014 1.0003 0.078 Uiso calc R 1
C C9 0.6669(17) -0.0386(18) 0.9189(15) 0.059(3) Uani d . 1
C C10 0.7359(18) -0.1226(16) 1.1413(11) 0.072(4) Uani d . 1
H H5 0.8169 -0.1895 1.1519 0.086 Uiso calc R 1
H H6 0.6101 -0.2097 1.1629 0.086 Uiso calc R 1
H H7 0.7629 -0.0516 1.1971 0.086 Uiso calc R 1
C C11 0.984(2) 0.4319(16) 0.7529(11) 0.055(3) Uani d . 1
C C12 1.0136(16) 0.7211(15) 0.5986(11) 0.062(3) Uani d . 1
H H8 1.1334 0.7226 0.5761 0.074 Uiso calc R 1
H H9 1.0324 0.8158 0.6363 0.074 Uiso calc R 1
C C13 0.9209(18) 0.7624(18) 0.4831(11) 0.068(3) Uani d . 1
H H10 0.9118 0.6741 0.4412 0.081 Uiso calc R 1
H H11 0.9921 0.8871 0.4231 0.081 Uiso calc R 1
C C14 0.7349(18) 0.7499(17) 0.5181(12) 0.068(4) Uani d . 1
H H12 0.7447 0.8467 0.5521 0.082 Uiso calc R 1
H H13 0.6710 0.7701 0.4418 0.082 Uiso calc R 1
C C15 0.6307(17) 0.5697(18) 0.6131(12) 0.072(4) Uani d . 1
H H14 0.6091 0.4745 0.5754 0.086 Uiso calc R 1
H H15 0.5117 0.5671 0.6388 0.086 Uiso calc R 1
C C16 0.7277(16) 0.5265(16) 0.7278(11) 0.059(3) Uani d . 1
H H16 0.7355 0.6108 0.7729 0.071 Uiso calc R 1
H H17 0.6610 0.3994 0.7861 0.071 Uiso calc R 1

loop_
_atom_site_aniso_label
_atom_site_aniso_U_11
_atom_site_aniso_U_22
_atom_site_aniso_U_33
_atom_site_aniso_U_12
_atom_site_aniso_U_13
_atom_site_aniso_U_23
Br1 0.0853(11) 0.0846(11) 0.0695(10) 0.0413(8) -0.0240(7) -0.0377(8)
O1 0.057(6) 0.054(5) 0.088(6) 0.013(5) -0.003(5) -0.019(5)
N1 0.048(6) 0.048(7) 0.069(7) 0.019(6) -0.011(6) -0.026(6)
N2 0.046(7) 0.056(7) 0.055(6) 0.017(6) 0.006(5) -0.003(6)
C2 0.053(7) 0.053(8) 0.062(9) 0.010(7) -0.029(7) -0.051(8)
C3 0.044(7) 0.071(10) 0.054(8) 0.025(7) -0.019(6) -0.038(8)
C4 0.050(8) 0.047(8) 0.064(9) 0.022(7) -0.001(7) -0.022(8)
C5 0.064(9) 0.060(9) 0.062(9) 0.019(8) -0.008(7) -0.033(7)
C6 0.066(9) 0.070(10) 0.073(10) 0.028(8) -0.022(8) -0.037(9)
C7 0.055(9) 0.057(10) 0.133(14) 0.015(8) -0.005(10) -0.049(11)
C8 0.059(9) 0.068(10) 0.076(10) 0.027(8) 0.009(8) -0.030(8)
C9 0.050(8) 0.038(8) 0.094(11) 0.009(7) -0.001(8) -0.039(9)
C10 0.096(10) 0.060(8) 0.052(8) 0.037(8) 0.006(7) -0.003(7)
C11 0.056(9) 0.045(9) 0.051(8) 0.001(8) 0.001(8) -0.022(7)
C12 0.061(8) 0.039(8) 0.063(8) 0.008(7) 0.009(7) -0.003(7)
C13 0.080(10) 0.066(8) 0.047(8) 0.025(7) -0.006(7) -0.009(7)
C14 0.075(10) 0.064(9) 0.056(8) 0.023(8) -0.018(7) -0.015(7)
C15 0.061(8) 0.072(10) 0.070(9) 0.020(7) 0.000(8) -0.016(8)
C16 0.056(9) 0.052(8) 0.057(8) 0.014(6) -0.011(7) -0.013(6)

loop_
_atom_type_symbol
_atom_type_description
_atom_type_scat_dispersion_real
_atom_type_scat_dispersion_imag
_atom_type_scat_source
C C 0.0033 0.0016 'International Tables Vol C Tables 4.2.6.8 and 6.1.1.4'
H H 0.0000 0.0000 'International Tables Vol C Tables 4.2.6.8 and 6.1.1.4'
O O 0.0106 0.0060 'International Tables Vol C Tables 4.2.6.8 and 6.1.1.4'
N N 0.0061 0.0033 'International Tables Vol C Tables 4.2.6.8 and 6.1.1.4'
Br Br -0.2901 2.4595 'International Tables Vol C Tables 4.2.6.8 and 6.1.1.4'

loop_
_geom_angle_atom_site_label_1
_geom_angle_atom_site_label_2
_geom_angle_atom_site_label_3
_geom_angle
C9 N1 C2 106.3(10)
C9 N1 C10 125.4(11)
C2 N1 C10 128.3(11)
C11 N2 C12 120.8(10)
C11 N2 C16 121.1(10)
C12 N2 C16 115.5(10)
C3 C2 N1 112.7(10)
C3 C2 Br1 128.5(11)
N1 C2 Br1 118.8(9)
C2 C3 C4 104.4(12)
C2 C3 C11 124.6(11)
C4 C3 C11 130.5(11)
C9 C4 C3 108.4(12)
C9 C4 C5 118.3(12)
C3 C4 C5 133.2(13)
C6 C5 C4 118.5(12)
C6 C5 H1 120.8
C4 C5 H1 120.8
C5 C6 C7 123.2(14)
C5 C6 H2 118.4
C7 C6 H2 118.4
C6 C7 C8 119.4(12)
C6 C7 H3 120.3
C8 C7 H3 120.3
C9 C8 C7 117.5(14)
C9 C8 H4 121.2
C7 C8 H4 121.2
N1 C9 C8 128.8(15)
N1 C9 C4 108.2(11)
C8 C9 C4 123.0(14)
N1 C10 H5 109.5
N1 C10 H6 109.5
H5 C10 H6 109.5
N1 C10 H7 109.5
H5 C10 H7 109.5
H6 C10 H7 109.5
O1 C11 N2 120.3(11)
O1 C11 C3 122.2(13)
N2 C11 C3 117.3(12)
N2 C12 C13 109.7(10)
N2 C12 H8 109.7
C13 C12 H8 109.7
N2 C12 H9 109.7
C13 C12 H9 109.7
H8 C12 H9 108.2
C12 C13 C14 109.8(10)
C12 C13 H10 109.7
C14 C13 H10 109.7
C12 C13 H11 109.7
C14 C13 H11 109.7
H10 C13 H11 108.2
C15 C14 C13 110.6(11)
C15 C14 H12 109.5
C13 C14 H12 109.5
C15 C14 H13 109.5
C13 C14 H13 109.5
H12 C14 H13 108.1
C14 C15 C16 111.8(11)
C14 C15 H14 109.3
C16 C15 H14 109.3
C14 C15 H15 109.3
C16 C15 H15 109.3
H14 C15 H15 107.9
N2 C16 C15 108.3(10)
N2 C16 H16 110.0
C15 C16 H16 110.0
N2 C16 H17 110.0
C15 C16 H17 110.0
H16 C16 H17 108.4

loop_
_geom_bond_atom_site_label_1
_geom_bond_atom_site_label_2
_geom_bond_distance
Br1 C2 1.803(9)
O1 C11 1.170(13)
N1 C9 1.312(15)
N1 C2 1.319(14)
N1 C10 1.426(14)
N2 C11 1.312(14)
N2 C12 1.379(14)
N2 C16 1.419(14)
C2 C3 1.307(15)
C3 C4 1.354(16)
C3 C11 1.427(16)
C4 C9 1.349(16)
C4 C5 1.358(15)
C5 C6 1.303(16)
C5 H1 0.93
C6 C7 1.334(18)
C6 H2 0.93
C7 C8 1.355(18)
C7 H3 0.93
C8 C9 1.321(17)
C8 H4 0.93
C10 H5 0.96
C10 H6 0.96
C10 H7 0.96
C12 C13 1.459(15)
C12 H8 0.97
C12 H9 0.97
C13 C14 1.472(16)
C13 H10 0.97
C13 H11 0.97
C14 C15 1.438(16)
C14 H12 0.97
C14 H13 0.97
C15 C16 1.473(16)
C15 H14 0.97
C15 H15 0.97
C16 H16 0.97
C16 H17 0.97

loop_
_geom_hbond_atom_site_label_D
_geom_hbond_atom_site_label_H
_geom_hbond_atom_site_label_A
_geom_hbond_site_symmetry_A
_geom_hbond_distance_DH
_geom_hbond_distance_HA
_geom_hbond_distance_DA
_geom_hbond_angle_DHA
C7 H3 O1 1_445 0.93 2.38 3.27(2) 160
C10 H5 O1 2_757 0.96 2.36 3.200(17) 145
C16 H16 Br1 2_767 0.97 2.73 3.464(13) 133

loop_
_cod_related_entry_id
_cod_related_entry_database
_cod_related_entry_code
1 ChemSpider 9499640
